data_4069514
loop_
_publ_author_name
'Zhang, Jun'
'Li, Aifang'
'Hor, T. S. Andy'

_publ_section_title
;
 Crystallographic Revelation of the Role of AlMe3(in MAO) in Cr [NNN]
 Pyrazolyl Catalyzed Ethylene Trimerization
;
_journal_issue 10
_journal_name_full Organometallics
_journal_page_first 2935
_journal_paper_doi 10.1021/om9002347
_journal_volume 28
_journal_year 2009
_chemical_formula_sum 'C21 H29 Al Cl2 Cr N5'
_chemical_formula_weight 501.37
_chemical_name_systematic
; 
 ? 
;
_space_group_IT_number 14
_symmetry_cell_setting monoclinic
_symmetry_space_group_name_Hall '-P 2ybc'
_symmetry_space_group_name_H-M 'P 1 21/c 1'
_atom_sites_solution_hydrogens geom
_atom_sites_solution_primary direct
_atom_sites_solution_secondary difmap
_audit_creation_method SHELXL-97
_cell_angle_alpha 90.00
_cell_angle_beta 99.425(2)
_cell_angle_gamma 90.00
_cell_formula_units_Z 4
_cell_length_a 18.2839(12)
_cell_length_b 8.9960(6)
_cell_length_c 14.6015(10)
_cell_measurement_reflns_used 2821
_cell_measurement_temperature 223(2)
_cell_measurement_theta_max 24.02
_cell_measurement_theta_min 2.53
_cell_volume 2369.3(3)
_computing_cell_refinement 'Bruker SMART'
_computing_data_collection 'Bruker SMART'
_computing_data_reduction 'Bruker SAINT'
_computing_molecular_graphics 'Bruker SHELXTL'
_computing_publication_material 'Bruker SHELXTL'
_computing_structure_refinement 'SHELXL-97 (Sheldrick, 1997)'
_computing_structure_solution 'SHELXS-97 (Sheldrick, 1990)'
_diffrn_ambient_temperature 223(2)
_diffrn_measured_fraction_theta_full 0.999
_diffrn_measured_fraction_theta_max 0.999
_diffrn_measurement_device_type 'CCD area detector'
_diffrn_measurement_method 'phi and omega scans'
_diffrn_radiation_monochromator graphite
_diffrn_radiation_source 'fine-focus sealed tube'
_diffrn_radiation_type MoK\a
_diffrn_radiation_wavelength 0.71073
_diffrn_reflns_av_R_equivalents 0.0437
_diffrn_reflns_av_sigmaI/netI 0.0526
_diffrn_reflns_limit_h_max 22
_diffrn_reflns_limit_h_min -23
_diffrn_reflns_limit_k_max 10
_diffrn_reflns_limit_k_min -11
_diffrn_reflns_limit_l_max 18
_diffrn_reflns_limit_l_min -18
_diffrn_reflns_number 16343
_diffrn_reflns_theta_full 27.50
_diffrn_reflns_theta_max 27.50
_diffrn_reflns_theta_min 1.13
_exptl_absorpt_coefficient_mu 0.764
_exptl_absorpt_correction_T_max 0.9276
_exptl_absorpt_correction_T_min 0.8262
_exptl_absorpt_correction_type empirical
_exptl_crystal_colour BLUE
_exptl_crystal_density_diffrn 1.406
_exptl_crystal_density_meas ?
_exptl_crystal_density_method 'not measured'
_exptl_crystal_description BLOCK
_exptl_crystal_F_000 1044
_exptl_crystal_size_max 0.26
_exptl_crystal_size_mid 0.18
_exptl_crystal_size_min 0.10
_refine_diff_density_max 2.110
_refine_diff_density_min -0.300
_refine_diff_density_rms 0.116
_refine_ls_extinction_method none
_refine_ls_goodness_of_fit_ref 1.053
_refine_ls_hydrogen_treatment constr
_refine_ls_matrix_type full
_refine_ls_number_parameters 277
_refine_ls_number_reflns 5444
_refine_ls_number_restraints 0
_refine_ls_restrained_S_all 1.053
_refine_ls_R_factor_all 0.0935
_refine_ls_R_factor_gt 0.0704
_refine_ls_shift/su_max 0.000
_refine_ls_shift/su_mean 0.000
_refine_ls_structure_factor_coef Fsqd
_refine_ls_weighting_details 'calc w=1/[\s^2^(Fo^2^)+(0.1026P)^2^+2.8366P] where P=(Fo^2^+2Fc^2^)/3'
_refine_ls_weighting_scheme calc
_refine_ls_wR_factor_gt 0.1841
_refine_ls_wR_factor_ref 0.1971
_reflns_number_gt 3941
_reflns_number_total 5444
_reflns_threshold_expression >2sigma(I)
_cod_data_source_file om9002347_si_002.cif
_cod_data_source_block 8377a
_cod_depositor_comments
;
The following automatic conversions were performed:

'_symmetry_cell_setting' value 'Monoclinic' changed to 'monoclinic'
according to /home/saulius/struct/CIF-dictionaries/cif_core.dic
dictionary named 'cif_core.dic' version 2.4.2 from 2011-04-26.

Automatic conversion script
Id: cif_fix_values 1715 2011-07-08 13:25:40Z adriana 

The following automatic conversions were performed:

'_exptl_crystal_density_meas' value 'not measured' was changed to '?'
- the value is perceived as not measured.

Automatic conversion script
Id: cif_fix_values 3008 2015-01-20 13:52:24Z robertas 
;
_cod_original_sg_symbol_H-M P2(1)/c
_cod_database_code 4069514

loop_
_symmetry_equiv_pos_as_xyz
'x, y, z'
'-x, y+1/2, -z+1/2'
'-x, -y, -z'
'x, -y-1/2, z-1/2'

loop_
_atom_site_label
_atom_site_type_symbol
_atom_site_fract_x
_atom_site_fract_y
_atom_site_fract_z
_atom_site_U_iso_or_equiv
_atom_site_adp_type
_atom_site_occupancy
_atom_site_symmetry_multiplicity
_atom_site_calc_flag
_atom_site_refinement_flags
Cr1 Cr 0.25283(4) 0.63671(7) 0.13728(4) 0.0334(2) Uani 1 1 d .
Al1 Al 0.31644(7) 0.93758(14) 0.08113(9) 0.0374(3) Uani 1 1 d .
Cl1 Cl 0.33155(6) 0.82851(12) 0.22438(7) 0.0427(3) Uani 1 1 d .
Cl2 Cl 0.25695(7) 0.49049(12) 0.26848(7) 0.0474(3) Uani 1 1 d .
N1 N 0.18989(19) 0.4975(4) 0.0439(2) 0.0367(7) Uani 1 1 d .
N2 N 0.21089(19) 0.4793(4) -0.0409(2) 0.0365(7) Uani 1 1 d .
N3 N 0.35036(19) 0.5328(4) 0.0957(2) 0.0379(8) Uani 1 1 d .
N4 N 0.34121(19) 0.4879(4) 0.0052(2) 0.0369(7) Uani 1 1 d .
N5 N 0.25095(17) 0.7808(4) 0.0241(2) 0.0331(7) Uani 1 1 d .
C1 C 0.1255(2) 0.4227(5) 0.0383(3) 0.0457(10) Uani 1 1 d .
C2 C 0.1074(3) 0.3613(5) -0.0492(4) 0.0514(12) Uani 1 1 d .
H2 H 0.0648 0.3046 -0.0707 0.062 Uiso 1 1 calc R
C3 C 0.1616(3) 0.3972(5) -0.0990(3) 0.0464(11) Uani 1 1 d .
C4 C 0.0839(3) 0.4131(6) 0.1166(4) 0.0567(12) Uani 1 1 d .
H4A H 0.1181 0.4185 0.1747 0.085 Uiso 1 1 calc R
H4B H 0.0571 0.3196 0.1135 0.085 Uiso 1 1 calc R
H4C H 0.0489 0.4949 0.1131 0.085 Uiso 1 1 calc R
C5 C 0.1721(3) 0.3594(6) -0.1955(4) 0.0650(15) Uani 1 1 d .
H5A H 0.1857 0.4482 -0.2263 0.098 Uiso 1 1 calc R
H5B H 0.1262 0.3196 -0.2294 0.098 Uiso 1 1 calc R
H5C H 0.2111 0.2858 -0.1934 0.098 Uiso 1 1 calc R
C6 C 0.2794(2) 0.5457(5) -0.0585(3) 0.0374(9) Uani 1 1 d .
H6 H 0.2862 0.5148 -0.1216 0.045 Uiso 1 1 calc R
C7 C 0.3967(2) 0.3974(5) -0.0105(3) 0.0451(10) Uani 1 1 d .
C8 C 0.4433(3) 0.3871(6) 0.0729(4) 0.0540(12) Uani 1 1 d .
H8 H 0.4877 0.3324 0.0844 0.065 Uiso 1 1 calc R
C9 C 0.4138(2) 0.4709(5) 0.1373(3) 0.0462(10) Uani 1 1 d .
C10 C 0.3992(3) 0.3300(6) -0.1033(4) 0.0626(14) Uani 1 1 d .
H10A H 0.3543 0.2730 -0.1230 0.094 Uiso 1 1 calc R
H10B H 0.4419 0.2650 -0.0992 0.094 Uiso 1 1 calc R
H10C H 0.4029 0.4082 -0.1481 0.094 Uiso 1 1 calc R
C11 C 0.4443(3) 0.4960(7) 0.2371(3) 0.0586(13) Uani 1 1 d .
H11A H 0.4611 0.5980 0.2460 0.088 Uiso 1 1 calc R
H11B H 0.4856 0.4292 0.2560 0.088 Uiso 1 1 calc R
H11C H 0.4059 0.4771 0.2744 0.088 Uiso 1 1 calc R
C12 C 0.2775(2) 0.7157(4) -0.0577(2) 0.0371(9) Uani 1 1 d .
H12A H 0.3275 0.7531 -0.0598 0.044 Uiso 1 1 calc R
H12B H 0.2452 0.7501 -0.1140 0.044 Uiso 1 1 calc R
C13 C 0.1725(2) 0.8350(5) -0.0033(3) 0.0390(9) Uani 1 1 d .
H13A H 0.1728 0.9322 -0.0335 0.047 Uiso 1 1 calc R
H13B H 0.1449 0.7655 -0.0479 0.047 Uiso 1 1 calc R
C14 C 0.1349(2) 0.8478(5) 0.0794(3) 0.0384(9) Uani 1 1 d .
C15 C 0.0755(2) 0.9438(6) 0.0806(3) 0.0502(11) Uani 1 1 d .
H15 H 0.0609 1.0091 0.0307 0.060 Uiso 1 1 calc R
C16 C 0.0379(3) 0.9426(6) 0.1560(4) 0.0579(13) Uani 1 1 d .
H16 H -0.0019 1.0083 0.1577 0.069 Uiso 1 1 calc R
C17 C 0.0589(3) 0.8450(6) 0.2282(4) 0.0568(13) Uani 1 1 d .
H17 H 0.0320 0.8408 0.2777 0.068 Uiso 1 1 calc R
C18 C 0.1197(2) 0.7530(5) 0.2282(3) 0.0468(10) Uani 1 1 d .
H18 H 0.1343 0.6893 0.2789 0.056 Uiso 1 1 calc R
C19 C 0.1600(2) 0.7525(5) 0.1546(3) 0.0381(9) Uani 1 1 d .
C20 C 0.4130(3) 0.9267(7) 0.0407(4) 0.0584(13) Uani 1 1 d .
H20A H 0.4328 0.8269 0.0507 0.088 Uiso 1 1 calc R
H20B H 0.4467 0.9968 0.0761 0.088 Uiso 1 1 calc R
H20C H 0.4075 0.9509 -0.0248 0.088 Uiso 1 1 calc R
C21 C 0.2689(3) 1.1288(5) 0.0853(4) 0.0536(12) Uani 1 1 d .
H21A H 0.2608 1.1726 0.0237 0.080 Uiso 1 1 calc R
H21B H 0.3004 1.1937 0.1278 0.080 Uiso 1 1 calc R
H21C H 0.2217 1.1161 0.1063 0.080 Uiso 1 1 calc R

loop_
_atom_site_aniso_label
_atom_site_aniso_U_11
_atom_site_aniso_U_22
_atom_site_aniso_U_33
_atom_site_aniso_U_23
_atom_site_aniso_U_13
_atom_site_aniso_U_12
Cr1 0.0448(4) 0.0317(3) 0.0254(3) 0.0024(2) 0.0106(3) 0.0009(3)
Al1 0.0373(6) 0.0384(7) 0.0383(6) 0.0041(5) 0.0114(5) -0.0009(5)
Cl1 0.0531(6) 0.0447(6) 0.0305(5) 0.0006(4) 0.0075(4) -0.0060(5)
Cl2 0.0688(7) 0.0407(6) 0.0350(5) 0.0093(4) 0.0153(5) -0.0018(5)
N1 0.0396(18) 0.0347(17) 0.0369(17) 0.0039(14) 0.0093(14) 0.0004(14)
N2 0.0418(19) 0.0342(17) 0.0332(17) -0.0028(14) 0.0051(14) 0.0011(14)
N3 0.0418(19) 0.0411(18) 0.0316(17) 0.0047(14) 0.0081(14) 0.0027(15)
N4 0.0409(19) 0.0390(18) 0.0329(17) 0.0013(14) 0.0127(14) 0.0075(15)
N5 0.0395(18) 0.0341(16) 0.0271(15) 0.0037(13) 0.0096(13) 0.0029(14)
C1 0.041(2) 0.038(2) 0.057(3) 0.004(2) 0.006(2) 0.0027(19)
C2 0.046(3) 0.041(2) 0.062(3) -0.001(2) -0.007(2) -0.002(2)
C3 0.049(3) 0.037(2) 0.049(2) -0.0027(19) -0.006(2) 0.0074(19)
C4 0.050(3) 0.057(3) 0.065(3) 0.008(3) 0.015(2) -0.007(2)
C5 0.077(4) 0.060(3) 0.050(3) -0.022(2) -0.011(3) 0.017(3)
C6 0.047(2) 0.043(2) 0.0234(17) -0.0036(16) 0.0099(16) 0.0073(18)
C7 0.044(2) 0.040(2) 0.056(3) 0.001(2) 0.021(2) 0.0033(18)
C8 0.036(2) 0.056(3) 0.071(3) 0.010(2) 0.011(2) 0.010(2)
C9 0.039(2) 0.051(3) 0.049(2) 0.012(2) 0.0072(19) 0.0023(19)
C10 0.056(3) 0.065(3) 0.071(3) -0.013(3) 0.025(3) 0.018(3)
C11 0.051(3) 0.076(4) 0.046(3) 0.014(2) -0.001(2) 0.002(3)
C12 0.048(2) 0.040(2) 0.0247(18) 0.0028(16) 0.0130(16) 0.0056(18)
C13 0.042(2) 0.043(2) 0.031(2) 0.0044(17) 0.0054(17) 0.0039(18)
C14 0.035(2) 0.045(2) 0.036(2) -0.0046(17) 0.0061(16) -0.0029(17)
C15 0.037(2) 0.058(3) 0.053(3) -0.003(2) 0.000(2) 0.006(2)
C16 0.040(3) 0.067(3) 0.068(3) -0.014(3) 0.013(2) 0.004(2)
C17 0.047(3) 0.074(3) 0.053(3) -0.015(3) 0.020(2) -0.009(2)
C18 0.049(3) 0.055(3) 0.039(2) -0.004(2) 0.0142(19) -0.008(2)
C19 0.041(2) 0.040(2) 0.035(2) -0.0006(17) 0.0128(17) -0.0012(17)
C20 0.039(2) 0.082(4) 0.057(3) 0.001(3) 0.015(2) -0.004(2)
C21 0.058(3) 0.037(2) 0.066(3) 0.003(2) 0.013(2) -0.002(2)

loop_
_atom_type_symbol
_atom_type_description
_atom_type_scat_dispersion_real
_atom_type_scat_dispersion_imag
_atom_type_scat_source
C C 0.0033 0.0016 'International Tables Vol C Tables 4.2.6.8 and 6.1.1.4'
H H 0.0000 0.0000 'International Tables Vol C Tables 4.2.6.8 and 6.1.1.4'
N N 0.0061 0.0033 'International Tables Vol C Tables 4.2.6.8 and 6.1.1.4'
Cl Cl 0.1484 0.1585 'International Tables Vol C Tables 4.2.6.8 and 6.1.1.4'
Cr Cr 0.3209 0.6236 'International Tables Vol C Tables 4.2.6.8 and 6.1.1.4'
Al Al 0.0645 0.0514 'International Tables Vol C Tables 4.2.6.8 and 6.1.1.4'

loop_
_geom_angle_atom_site_label_1
_geom_angle_atom_site_label_2
_geom_angle_atom_site_label_3
_geom_angle
C19 Cr1 N1 90.37(15)
C19 Cr1 N5 82.86(14)
N1 Cr1 N5 85.33(13)
C19 Cr1 N3 170.06(14)
N1 Cr1 N3 87.07(13)
N5 Cr1 N3 87.36(12)
C19 Cr1 Cl2 95.87(12)
N1 Cr1 Cl2 98.14(10)
N5 Cr1 Cl2 176.33(10)
N3 Cr1 Cl2 93.99(9)
C19 Cr1 Cl1 90.35(12)
N1 Cr1 Cl1 169.78(10)
N5 Cr1 Cl1 84.64(9)
N3 Cr1 Cl1 90.49(10)
Cl2 Cr1 Cl1 91.93(4)
C21 Al1 N5 114.21(19)
C21 Al1 C20 119.2(2)
N5 Al1 C20 110.9(2)
C21 Al1 Cl1 109.94(17)
N5 Al1 Cl1 93.09(10)
C20 Al1 Cl1 105.98(17)
Al1 Cl1 Cr1 81.69(5)
C1 N1 N2 105.0(3)
C1 N1 Cr1 137.1(3)
N2 N1 Cr1 117.7(2)
C3 N2 N1 112.2(4)
C3 N2 C6 128.4(4)
N1 N2 C6 119.4(3)
C9 N3 N4 106.0(3)
C9 N3 Cr1 137.5(3)
N4 N3 Cr1 114.8(2)
C7 N4 N3 111.5(3)
C7 N4 C6 129.9(4)
N3 N4 C6 118.5(3)
C12 N5 C13 109.7(3)
C12 N5 Al1 111.8(2)
C13 N5 Al1 111.8(2)
C12 N5 Cr1 115.2(2)
C13 N5 Cr1 107.6(2)
Al1 N5 Cr1 100.46(14)
N1 C1 C2 109.3(4)
N1 C1 C4 122.6(4)
C2 C1 C4 128.1(4)
C3 C2 C1 108.3(4)
N2 C3 C2 105.2(4)
N2 C3 C5 122.8(5)
C2 C3 C5 131.9(5)
N4 C6 N2 110.3(3)
N4 C6 C12 111.9(3)
N2 C6 C12 113.0(3)
N4 C7 C8 105.4(4)
N4 C7 C10 122.4(4)
C8 C7 C10 132.3(4)
C7 C8 C9 108.2(4)
N3 C9 C8 108.9(4)
N3 C9 C11 122.6(4)
C8 C9 C11 128.5(4)
N5 C12 C6 114.3(3)
C14 C13 N5 110.8(3)
C15 C14 C19 121.6(4)
C15 C14 C13 121.5(4)
C19 C14 C13 116.8(4)
C14 C15 C16 119.6(5)
C17 C16 C15 119.9(5)
C16 C17 C18 120.3(5)
C17 C18 C19 121.7(5)
C18 C19 C14 116.9(4)
C18 C19 Cr1 130.5(3)
C14 C19 Cr1 112.6(3)

loop_
_geom_bond_atom_site_label_1
_geom_bond_atom_site_label_2
_geom_bond_distance
Cr1 C19 2.043(4)
Cr1 N1 2.058(3)
Cr1 N5 2.096(3)
Cr1 N3 2.186(3)
Cr1 Cl2 2.3149(11)
Cr1 Cl1 2.4631(12)
Al1 C21 1.932(5)
Al1 N5 1.947(4)
Al1 C20 1.954(5)
Al1 Cl1 2.2859(15)
N1 C1 1.348(5)
N1 N2 1.364(5)
N2 C3 1.352(5)
N2 C6 1.448(5)
N3 C9 1.339(5)
N3 N4 1.365(5)
N4 C7 1.349(5)
N4 C6 1.439(5)
N5 C12 1.481(5)
N5 C13 1.506(5)
C1 C2 1.382(7)
C1 C4 1.476(7)
C2 C3 1.362(7)
C3 C5 1.491(7)
C6 C12 1.530(6)
C7 C8 1.370(7)
C7 C10 1.493(7)
C8 C9 1.381(7)
C9 C11 1.490(6)
C13 C14 1.488(5)
C14 C15 1.390(6)
C14 C19 1.409(6)
C15 C16 1.391(7)
C16 C17 1.378(8)
C17 C18 1.386(7)
C18 C19 1.398(5)
